data_7054728
loop_
_publ_author_name
'Gholivand, Khodayar'
'Molaei, Foroogh'

_publ_section_title
;
 Synthesis and structural study of some new phosphorus(v) hydrazide
 compounds: spectroscopic evidence and a theoretical approach
;
_journal_issue 5
_journal_name_full 'New J. Chem.'
_journal_page_first 3747
_journal_paper_doi 10.1039/C5NJ00135H
_journal_volume 39
_journal_year 2015
_chemical_formula_moiety 'C10 H15 N4 O5 P'
_chemical_formula_sum 'C10 H15 N4 O5 P'
_chemical_formula_weight 302.23
_chemical_name_systematic
; 
 ? 
;
_space_group_IT_number 14
_symmetry_cell_setting monoclinic
_symmetry_space_group_name_Hall '-P 2ybc'
_symmetry_space_group_name_H-M 'P 1 21/c 1'
_atom_sites_solution_hydrogens mixed
_atom_sites_solution_primary direct
_atom_sites_solution_secondary difmap
_audit_creation_method SHELXL-97
_audit_update_record
;
2014-03-01 deposited with the CCDC.
2015-02-25 downloaded from the CCDC.
;
_cell_angle_alpha 90.00
_cell_angle_beta 109.4250(10)
_cell_angle_gamma 90.00
_cell_formula_units_Z 4
_cell_length_a 12.2908(7)
_cell_length_b 7.0588(4)
_cell_length_c 17.6586(10)
_cell_measurement_reflns_used 1223
_cell_measurement_temperature 100(2)
_cell_measurement_theta_max 28
_cell_measurement_theta_min 3
_cell_volume 1444.82(14)
_computing_cell_refinement 'Bruker SAINT'
_computing_data_collection 'Bruker APEX2'
_computing_data_reduction 'Bruker SAINT'
_computing_molecular_graphics 'SHELXTL ver. 2009-9.1 (Sheldrick, 2008b)'
_computing_publication_material 'SHELXTL ver. 2009-9.1 (Sheldrick, 2008b)'
_computing_structure_refinement 'SHELXTL ver. 2009-9.1 (Sheldrick, 2008b)'
_computing_structure_solution 'SHELXTL ver. 2009-9.1 (Sheldrick, 2008b)'
_diffrn_ambient_temperature 100(2)
_diffrn_measured_fraction_theta_full 0.999
_diffrn_measured_fraction_theta_max 0.999
_diffrn_measurement_device_type 'Bruker APEX DUO CCD area detector''
_diffrn_measurement_method 'omega scans'
_diffrn_radiation_monochromator graphite
_diffrn_radiation_source 'fine-focus sealed tube'
_diffrn_radiation_type MoK\a
_diffrn_radiation_wavelength 0.71073
_diffrn_reflns_av_R_equivalents 0.0270
_diffrn_reflns_av_sigmaI/netI 0.0172
_diffrn_reflns_limit_h_max 16
_diffrn_reflns_limit_h_min -16
_diffrn_reflns_limit_k_max 9
_diffrn_reflns_limit_k_min -9
_diffrn_reflns_limit_l_max 23
_diffrn_reflns_limit_l_min -23
_diffrn_reflns_number 20710
_diffrn_reflns_theta_full 28.00
_diffrn_reflns_theta_max 28.00
_diffrn_reflns_theta_min 1.76
_exptl_absorpt_coefficient_mu 0.215
_exptl_absorpt_correction_T_max 0.952
_exptl_absorpt_correction_T_min 0.932
_exptl_absorpt_correction_type multi-scan
_exptl_absorpt_process_details 'SADABS v2008/1, (Sheldrick, 2008a)'
_exptl_crystal_colour colorless
_exptl_crystal_density_diffrn 1.389
_exptl_crystal_density_method 'not measured'
_exptl_crystal_description prism
_exptl_crystal_F_000 632
_exptl_crystal_size_max 0.33
_exptl_crystal_size_mid 0.28
_exptl_crystal_size_min 0.23
_refine_diff_density_max 0.445
_refine_diff_density_min -0.438
_refine_diff_density_rms 0.056
_refine_ls_extinction_method none
_refine_ls_goodness_of_fit_ref 1.001
_refine_ls_hydrogen_treatment constr
_refine_ls_matrix_type full
_refine_ls_number_parameters 183
_refine_ls_number_reflns 3491
_refine_ls_number_restraints 0
_refine_ls_restrained_S_all 1.001
_refine_ls_R_factor_all 0.0394
_refine_ls_R_factor_gt 0.0361
_refine_ls_shift/su_max 0.000
_refine_ls_shift/su_mean 0.000
_refine_ls_structure_factor_coef Fsqd
_refine_ls_weighting_details 'calc w=1/[\s^2^(Fo^2^)+(0.0200P)^2^+2.0000P] where P=(Fo^2^+2Fc^2^)/3'
_refine_ls_weighting_scheme calc
_refine_ls_wR_factor_gt 0.0826
_refine_ls_wR_factor_ref 0.0849
_reflns_number_gt 3216
_reflns_number_total 3491
_reflns_threshold_expression I>2\s(I)
_cod_data_source_file c5nj00135h1.cif
_cod_data_source_block m26
_cod_depositor_comments
;
The following automatic conversions were performed:

'_symmetry_cell_setting' value 'Monoclinic' changed to 'monoclinic'
according to
/usr/data/users/saulius/crontab/automatic-downloads/rss-feeds/RSC/lib/dictionaries/cif_core.dic
dictionary named 'cif_core.dic' version 2.4.2 from 2011-04-26.

Automatic conversion script
Id: cif_fix_values 3105 2015-03-04 15:46:00Z robertas 

 Adding full bibliography for 7054726--7054728.cif.
;
_cod_original_sg_symbol_H-M 'P 21/c'
_cod_database_code 7054728

loop_
_symmetry_equiv_pos_as_xyz
'x, y, z'
'-x, y+1/2, -z+1/2'
'-x, -y, -z'
'x, -y-1/2, z-1/2'

loop_
_atom_site_label
_atom_site_type_symbol
_atom_site_fract_x
_atom_site_fract_y
_atom_site_fract_z
_atom_site_U_iso_or_equiv
_atom_site_adp_type
_atom_site_occupancy
_atom_site_symmetry_multiplicity
_atom_site_calc_flag
_atom_site_refinement_flags
P1 P 0.09651(3) 0.85309(5) 0.19988(2) 0.01258(9) Uani 1 1 d .
O1 O -0.02508(9) 0.87220(15) 0.19822(6) 0.0162(2) Uani 1 1 d .
O2 O 0.24536(9) 0.38351(15) 0.19119(7) 0.0188(2) Uani 1 1 d .
O3 O 0.41798(9) 0.44935(16) 0.28674(7) 0.0216(2) Uani 1 1 d .
O4 O 0.36056(10) 0.94329(17) 0.38517(7) 0.0240(3) Uani 1 1 d .
O5 O 0.27154(10) 1.15254(18) 0.44332(7) 0.0259(3) Uani 1 1 d .
N1 N 0.15136(11) 0.67130(17) 0.25874(8) 0.0157(2) Uani 1 1 d .
H1N H 0.1083 0.5853 0.2699 0.019 Uiso 1 1 d R
N2 N 0.26801(11) 0.62602(18) 0.28124(8) 0.0166(3) Uani 1 1 d .
H2N H 0.3177 0.6876 0.3202 0.020 Uiso 1 1 d R
N3 N 0.18769(11) 1.02738(18) 0.23948(7) 0.0156(2) Uani 1 1 d .
H3N H 0.1980 1.1190 0.2096 0.019 Uiso 1 1 d R
N4 N 0.19153(11) 1.09519(18) 0.31493(8) 0.0176(3) Uani 1 1 d .
H4N H 0.1406 1.1781 0.3178 0.021 Uiso 1 1 d R
C1 C 0.30438(13) 0.4780(2) 0.24740(9) 0.0152(3) Uani 1 1 d .
C2 C 0.46755(14) 0.2888(2) 0.25914(11) 0.0256(4) Uani 1 1 d .
H2A H 0.5483 0.2736 0.2932 0.038 Uiso 1 1 calc R
H2B H 0.4637 0.3100 0.2035 0.038 Uiso 1 1 calc R
H2C H 0.4243 0.1740 0.2621 0.038 Uiso 1 1 calc R
C3 C 0.28226(13) 1.0537(2) 0.38101(9) 0.0187(3) Uani 1 1 d .
C4 C 0.35889(18) 1.1187(3) 0.52019(11) 0.0365(5) Uani 1 1 d .
H4A H 0.3387 1.1867 0.5621 0.055 Uiso 1 1 calc R
H4B H 0.4336 1.1639 0.5188 0.055 Uiso 1 1 calc R
H4C H 0.3636 0.9826 0.5318 0.055 Uiso 1 1 calc R
C5 C 0.10885(13) 0.8302(2) 0.10227(9) 0.0163(3) Uani 1 1 d .
C6 C 0.01358(15) 0.7581(2) 0.04122(9) 0.0208(3) Uani 1 1 d .
H6A H -0.0553 0.7284 0.0518 0.025 Uiso 1 1 calc R
C7 C 0.02002(17) 0.7299(2) -0.03523(10) 0.0279(4) Uani 1 1 d .
H7A H -0.0442 0.6790 -0.0766 0.033 Uiso 1 1 calc R
C8 C 0.11959(19) 0.7758(3) -0.05106(11) 0.0326(4) Uani 1 1 d .
H8A H 0.1235 0.7561 -0.1033 0.039 Uiso 1 1 calc R
C9 C 0.21382(18) 0.8504(3) 0.00876(11) 0.0332(4) Uani 1 1 d .
H9A H 0.2815 0.8838 -0.0028 0.040 Uiso 1 1 calc R
C10 C 0.20940(15) 0.8764(2) 0.08590(10) 0.0242(3) Uani 1 1 d .
H10A H 0.2744 0.9254 0.1272 0.029 Uiso 1 1 calc R

loop_
_atom_site_aniso_label
_atom_site_aniso_U_11
_atom_site_aniso_U_22
_atom_site_aniso_U_33
_atom_site_aniso_U_23
_atom_site_aniso_U_13
_atom_site_aniso_U_12
P1 0.01483(17) 0.00877(16) 0.01496(17) -0.00027(13) 0.00605(13) -0.00044(13)
O1 0.0168(5) 0.0117(5) 0.0214(5) -0.0012(4) 0.0080(4) 0.0002(4)
O2 0.0224(5) 0.0121(5) 0.0218(5) -0.0010(4) 0.0074(4) -0.0020(4)
O3 0.0165(5) 0.0151(5) 0.0322(6) -0.0045(5) 0.0067(5) 0.0021(4)
O4 0.0195(5) 0.0218(6) 0.0261(6) -0.0059(5) 0.0016(5) 0.0050(5)
O5 0.0254(6) 0.0283(6) 0.0193(5) -0.0075(5) 0.0013(5) 0.0065(5)
N1 0.0152(6) 0.0115(6) 0.0218(6) 0.0036(5) 0.0081(5) 0.0007(5)
N2 0.0149(6) 0.0127(6) 0.0204(6) -0.0018(5) 0.0034(5) 0.0010(5)
N3 0.0195(6) 0.0113(5) 0.0162(6) -0.0013(5) 0.0063(5) -0.0028(5)
N4 0.0188(6) 0.0150(6) 0.0178(6) -0.0043(5) 0.0046(5) 0.0026(5)
C1 0.0174(7) 0.0103(6) 0.0200(7) 0.0034(5) 0.0089(6) -0.0004(5)
C2 0.0210(8) 0.0174(8) 0.0391(10) -0.0043(7) 0.0109(7) 0.0038(6)
C3 0.0180(7) 0.0155(7) 0.0212(7) -0.0038(6) 0.0046(6) -0.0021(6)
C4 0.0372(10) 0.0401(11) 0.0216(8) -0.0081(8) -0.0043(7) 0.0086(9)
C5 0.0234(7) 0.0102(6) 0.0166(7) 0.0017(5) 0.0085(6) 0.0034(5)
C6 0.0291(8) 0.0126(7) 0.0193(7) 0.0007(6) 0.0064(6) 0.0016(6)
C7 0.0464(11) 0.0156(7) 0.0171(7) -0.0004(6) 0.0045(7) 0.0065(7)
C8 0.0576(12) 0.0252(9) 0.0198(8) 0.0046(7) 0.0194(8) 0.0152(8)
C9 0.0423(11) 0.0347(10) 0.0328(10) 0.0071(8) 0.0261(8) 0.0092(8)
C10 0.0264(8) 0.0249(8) 0.0244(8) 0.0026(7) 0.0125(7) 0.0040(7)

loop_
_atom_type_symbol
_atom_type_description
_atom_type_scat_dispersion_real
_atom_type_scat_dispersion_imag
_atom_type_scat_source
C C 0.0033 0.0016 'International Tables Vol C Tables 4.2.6.8 and 6.1.1.4'
H H 0.0000 0.0000 'International Tables Vol C Tables 4.2.6.8 and 6.1.1.4'
N N 0.0061 0.0033 'International Tables Vol C Tables 4.2.6.8 and 6.1.1.4'
O O 0.0106 0.0060 'International Tables Vol C Tables 4.2.6.8 and 6.1.1.4'
P P 0.1023 0.0942 'International Tables Vol C Tables 4.2.6.8 and 6.1.1.4'

loop_
_geom_angle_atom_site_label_1
_geom_angle_atom_site_label_2
_geom_angle_atom_site_label_3
_geom_angle
O1 P1 N1 106.26(6)
O1 P1 N3 118.34(6)
N1 P1 N3 103.59(7)
O1 P1 C5 113.27(7)
N1 P1 C5 112.94(7)
N3 P1 C5 102.25(7)
C1 O3 C2 115.02(12)
C3 O5 C4 116.02(13)
N2 N1 P1 121.69(10)
N2 N1 H1N 114.9
P1 N1 H1N 122.3
C1 N2 N1 120.81(12)
C1 N2 H2N 119.2
N1 N2 H2N 119.8
N4 N3 P1 117.36(10)
N4 N3 H3N 110.9
P1 N3 H3N 120.8
C3 N4 N3 120.27(13)
C3 N4 H4N 119.9
N3 N4 H4N 119.1
O2 C1 N2 126.15(14)
O2 C1 O3 124.86(14)
N2 C1 O3 108.98(13)
O3 C2 H2A 109.5
O3 C2 H2B 109.5
H2A C2 H2B 109.5
O3 C2 H2C 109.5
H2A C2 H2C 109.5
H2B C2 H2C 109.5
O4 C3 O5 124.82(14)
O4 C3 N4 126.72(15)
O5 C3 N4 108.45(13)
O5 C4 H4A 109.5
O5 C4 H4B 109.5
H4A C4 H4B 109.5
O5 C4 H4C 109.5
H4A C4 H4C 109.5
H4B C4 H4C 109.5
C6 C5 C10 119.80(14)
C6 C5 P1 117.32(12)
C10 C5 P1 122.86(12)
C7 C6 C5 119.78(16)
C7 C6 H6A 120.1
C5 C6 H6A 120.1
C8 C7 C6 120.17(17)
C8 C7 H7A 119.9
C6 C7 H7A 119.9
C7 C8 C9 120.45(16)
C7 C8 H8A 119.8
C9 C8 H8A 119.8
C8 C9 C10 120.06(17)
C8 C9 H9A 120.0
C10 C9 H9A 120.0
C9 C10 C5 119.72(17)
C9 C10 H10A 120.1
C5 C10 H10A 120.1

loop_
_geom_bond_atom_site_label_1
_geom_bond_atom_site_label_2
_geom_bond_distance
P1 O1 1.4911(11)
P1 N1 1.6479(13)
P1 N3 1.6544(13)
P1 C5 1.7872(15)
O2 C1 1.2154(18)
O3 C1 1.3520(18)
O3 C2 1.4460(19)
O4 C3 1.2213(19)
O5 C3 1.3458(19)
O5 C4 1.443(2)
N1 N2 1.3916(17)
N1 H1N 0.8699
N2 C1 1.3515(19)
N2 H2N 0.8701
N3 N4 1.4017(17)
N3 H3N 0.8700
N4 C3 1.351(2)
N4 H4N 0.8700
C2 H2A 0.9800
C2 H2B 0.9800
C2 H2C 0.9800
C4 H4A 0.9800
C4 H4B 0.9800
C4 H4C 0.9800
C5 C6 1.397(2)
C5 C10 1.398(2)
C6 C7 1.393(2)
C6 H6A 0.9500
C7 C8 1.381(3)
C7 H7A 0.9500
C8 C9 1.386(3)
C8 H8A 0.9500
C9 C10 1.393(2)
C9 H9A 0.9500
C10 H10A 0.9500

loop_
_geom_hbond_atom_site_label_D
_geom_hbond_atom_site_label_H
_geom_hbond_atom_site_label_A
_geom_hbond_site_symmetry_A
_geom_hbond_distance_DH
_geom_hbond_distance_HA
_geom_hbond_distance_DA
_geom_hbond_angle_DHA
N1 H1N O1 2_545 0.8700 2.0000 2.8686(17) 174.00
N2 H2N O4 1_555 0.8700 2.1100 2.8791(18) 147.00
N3 H3N O2 1_565 0.8700 2.0100 2.8198(17) 154.00
N4 H4N O1 2_555 0.8700 1.9300 2.7833(18) 168.00

loop_
_geom_torsion_atom_site_label_1
_geom_torsion_atom_site_label_2
_geom_torsion_atom_site_label_3
_geom_torsion_atom_site_label_4
_geom_torsion
O1 P1 N1 N2 -172.58(11)
N3 P1 N1 N2 -47.19(13)
C5 P1 N1 N2 62.65(13)
P1 N1 N2 C1 -104.29(14)
O1 P1 N3 N4 48.92(13)
N1 P1 N3 N4 -68.31(12)
C5 P1 N3 N4 174.12(10)
P1 N3 N4 C3 106.71(14)
N1 N2 C1 O2 7.4(2)
N1 N2 C1 O3 -172.01(12)
C2 O3 C1 O2 -2.2(2)
C2 O3 C1 N2 177.27(13)
C4 O5 C3 O4 -1.6(2)
C4 O5 C3 N4 177.26(15)
N3 N4 C3 O4 -8.2(2)
N3 N4 C3 O5 172.97(13)
O1 P1 C5 C6 -24.82(14)
N1 P1 C5 C6 96.04(12)
N3 P1 C5 C6 -153.29(12)
O1 P1 C5 C10 156.82(13)
N1 P1 C5 C10 -82.32(14)
N3 P1 C5 C10 28.35(14)
C10 C5 C6 C7 1.0(2)
P1 C5 C6 C7 -177.39(12)
C5 C6 C7 C8 -1.0(2)
C6 C7 C8 C9 -0.1(3)
C7 C8 C9 C10 1.2(3)
C8 C9 C10 C5 -1.1(3)
C6 C5 C10 C9 0.0(2)
P1 C5 C10 C9 178.37(13)
